data_4102365
loop_
_publ_author_name
'Jaeheung Cho'
'Jaeyoung Woo'
'Wonwoo Nam'

_publ_contact_author_address
; Department of Chemistry and Nano Science
  Ewha Womans University
  Seoul 120-750
  Korea
;
_publ_contact_author_email jaeheung@ewha.ac.kr
_publ_contact_author_name 'Dr. Jaeheung Cho'
_publ_section_title
;
 An "End-On" Chromium(III)-Superoxo Complex: Crystallographic and
 Spectroscopic Characterization and Reactivity in C-H Bond Activation of
 Hydrocarbons
;
_journal_name_full 'Journal of the American Chemical Society'
_journal_page_first 5958
_journal_page_last 5959
_journal_paper_doi 10.1021/ja1015926
_journal_volume 132
_journal_year 2010
_chemical_formula_sum 'C18 H38 Cl2 Cr N6 O2'
_chemical_formula_weight 493.44
_space_group_IT_number 2
_symmetry_cell_setting triclinic
_symmetry_space_group_name_Hall '-P 1'
_symmetry_space_group_name_H-M 'P -1'
_atom_sites_solution_hydrogens geom
_atom_sites_solution_primary direct
_atom_sites_solution_secondary difmap
_audit_creation_method 'manual editing of form.cif'
_cell_angle_alpha 115.39(2)
_cell_angle_beta 93.81(2)
_cell_angle_gamma 93.85(2)
_cell_formula_units_Z 2
_cell_length_a 9.395(3)
_cell_length_b 11.455(4)
_cell_length_c 12.580(5)
_cell_measurement_reflns_used 3788
_cell_measurement_temperature 93(2)
_cell_measurement_theta_max 23.24
_cell_measurement_theta_min 2.68
_cell_volume 1213.5(8)
_computing_cell_refinement 'Bruker SAINT'
_computing_data_collection 'Bruker APEX2'
_computing_data_reduction 'Bruker SAINT'
_computing_molecular_graphics 'Bruker SHELXTL'
_computing_publication_material 'Bruker SHELXTL'
_computing_structure_refinement 'SHELXL-97 (Sheldrick, 2008)'
_computing_structure_solution 'SHELXS-97 (Sheldrick, 2008)'
_diffrn_ambient_temperature 93(2)
_diffrn_measured_fraction_theta_full 0.994
_diffrn_measured_fraction_theta_max 0.994
_diffrn_measurement_device_type 'Bruker APEX-II CCD'
_diffrn_measurement_method '\f and \w scans'
_diffrn_radiation_monochromator graphite
_diffrn_radiation_source 'fine-focus sealed tube'
_diffrn_radiation_type MoK\a
_diffrn_radiation_wavelength 0.71073
_diffrn_reflns_av_R_equivalents 0.0667
_diffrn_reflns_av_sigmaI/netI 0.0731
_diffrn_reflns_limit_h_max 12
_diffrn_reflns_limit_h_min -12
_diffrn_reflns_limit_k_max 14
_diffrn_reflns_limit_k_min -14
_diffrn_reflns_limit_l_max 16
_diffrn_reflns_limit_l_min -16
_diffrn_reflns_number 20304
_diffrn_reflns_theta_full 27.50
_diffrn_reflns_theta_max 27.50
_diffrn_reflns_theta_min 1.80
_exptl_absorpt_coefficient_mu 0.717
_exptl_absorpt_correction_T_max 0.9788
_exptl_absorpt_correction_T_min 0.8699
_exptl_absorpt_correction_type none
_exptl_crystal_colour violet
_exptl_crystal_density_diffrn 1.350
_exptl_crystal_density_method 'not measured'
_exptl_crystal_description Needle
_exptl_crystal_F_000 524
_exptl_crystal_size_max 0.20
_exptl_crystal_size_mid 0.10
_exptl_crystal_size_min 0.03
_refine_diff_density_max 0.786
_refine_diff_density_min -0.496
_refine_diff_density_rms 0.107
_refine_ls_extinction_method none
_refine_ls_goodness_of_fit_ref 1.192
_refine_ls_hydrogen_treatment constr
_refine_ls_matrix_type full
_refine_ls_number_parameters 268
_refine_ls_number_reflns 5537
_refine_ls_number_restraints 0
_refine_ls_restrained_S_all 1.192
_refine_ls_R_factor_all 0.1073
_refine_ls_R_factor_gt 0.0726
_refine_ls_shift/su_max 0.000
_refine_ls_shift/su_mean 0.000
_refine_ls_structure_factor_coef Fsqd
_refine_ls_weighting_details 'calc w=1/[\s^2^(Fo^2^)+(0.1000P)^2^+0.7634P] where P=(Fo^2^+2Fc^2^)/3'
_refine_ls_weighting_scheme calc
_refine_ls_wR_factor_gt 0.2563
_refine_ls_wR_factor_ref 0.2685
_reflns_number_gt 3447
_reflns_number_total 5537
_reflns_threshold_expression >2sigma(I)
_cod_data_source_file ja1015926_si_003.cif
_cod_data_source_block chem033
_cod_depositor_comments
;
The following automatic conversions were performed:

'_refine_ls_hydrogen_treatment' value 'Constr' changed to 'constr'
according to the built-in table from CIF Core dictionary named
'cif_core.dic' version 2.4.1 from 2010-06-29.

Automatic conversion script
Id: cif_fix_values 1715 2011-07-08 13:25:40Z adriana 
;
_cod_database_code 4102365

loop_
_symmetry_equiv_pos_as_xyz
'x, y, z'
'-x, -y, -z'

loop_
_atom_site_label
_atom_site_type_symbol
_atom_site_fract_x
_atom_site_fract_y
_atom_site_fract_z
_atom_site_U_iso_or_equiv
_atom_site_adp_type
_atom_site_occupancy
_atom_site_symmetry_multiplicity
_atom_site_calc_flag
_atom_site_refinement_flags
Cr1 Cr 0.76443(8) 0.76882(8) 0.69818(7) 0.0317(3) Uani 1 1 d .
Cl1 Cl 0.79945(17) 0.98552(14) 0.83395(14) 0.0496(4) Uani 1 1 d .
O1 O 0.7185(5) 0.5930(4) 0.5928(4) 0.0548(11) Uani 1 1 d .
N1 N 0.9324(4) 0.7143(4) 0.7827(4) 0.0364(10) Uani 1 1 d .
N3 N 0.5960(5) 0.8071(5) 0.5953(4) 0.0423(11) Uani 1 1 d .
N4 N 0.5915(5) 0.7261(5) 0.7839(4) 0.0428(11) Uani 1 1 d .
N2 N 0.9276(5) 0.7962(5) 0.5961(5) 0.0447(12) Uani 1 1 d .
O2 O 0.7638(7) 0.4868(5) 0.5401(6) 0.096(2) Uani 1 1 d .
C9 C 0.7576(7) 0.6332(7) 0.8871(6) 0.0530(16) Uani 1 1 d .
H9A H 0.7733 0.7212 0.9496 0.064 Uiso 1 1 calc R
H9B H 0.7524 0.5744 0.9242 0.064 Uiso 1 1 calc R
C8 C 0.6154(6) 0.6166(7) 0.8153(6) 0.0513(16) Uani 1 1 d .
H8A H 0.6099 0.5368 0.7429 0.062 Uiso 1 1 calc R
H8B H 0.5386 0.6072 0.8599 0.062 Uiso 1 1 calc R
C7 C 0.4678(6) 0.6813(7) 0.6892(6) 0.0537(17) Uani 1 1 d .
H7A H 0.4809 0.5965 0.6277 0.064 Uiso 1 1 calc R
H7B H 0.3794 0.6734 0.7225 0.064 Uiso 1 1 calc R
C10 C 0.8847(6) 0.6075(6) 0.8152(6) 0.0450(14) Uani 1 1 d .
H10A H 0.9645 0.5937 0.8599 0.054 Uiso 1 1 calc R
H10B H 0.8600 0.5280 0.7431 0.054 Uiso 1 1 calc R
C6 C 0.4576(6) 0.7760(7) 0.6370(7) 0.0561(17) Uani 1 1 d .
H6A H 0.4284 0.8559 0.6958 0.067 Uiso 1 1 calc R
H6B H 0.3836 0.7409 0.5706 0.067 Uiso 1 1 calc R
C2 C 1.0610(6) 0.7549(7) 0.6347(6) 0.0547(17) Uani 1 1 d .
H2A H 1.1144 0.7138 0.5672 0.066 Uiso 1 1 calc R
H2B H 1.1206 0.8310 0.6927 0.066 Uiso 1 1 calc R
C11 C 1.0163(7) 0.8203(6) 0.8905(6) 0.0557(17) Uani 1 1 d .
H11A H 1.0927 0.7852 0.9180 0.084 Uiso 1 1 calc R
H11B H 0.9542 0.8564 0.9515 0.084 Uiso 1 1 calc R
H11C H 1.0559 0.8872 0.8709 0.084 Uiso 1 1 calc R
C1 C 1.0300(6) 0.6628(6) 0.6871(6) 0.0502(16) Uani 1 1 d .
H1A H 1.1193 0.6472 0.7196 0.060 Uiso 1 1 calc R
H1B H 0.9856 0.5805 0.6254 0.060 Uiso 1 1 calc R
C12 C 0.9687(8) 0.9304(7) 0.6080(7) 0.0634(19) Uani 1 1 d .
H12A H 0.9946 0.9886 0.6899 0.095 Uiso 1 1 calc R
H12B H 0.8890 0.9593 0.5775 0.095 Uiso 1 1 calc R
H12C H 1.0488 0.9291 0.5641 0.095 Uiso 1 1 calc R
C14 C 0.5504(7) 0.8368(7) 0.8914(6) 0.0607(18) Uani 1 1 d .
H14A H 0.4671 0.8082 0.9176 0.091 Uiso 1 1 calc R
H14B H 0.5295 0.9068 0.8721 0.091 Uiso 1 1 calc R
H14C H 0.6283 0.8663 0.9533 0.091 Uiso 1 1 calc R
C5 C 0.6026(7) 0.7186(7) 0.4663(5) 0.0598(18) Uani 1 1 d .
H5A H 0.5248 0.7333 0.4203 0.072 Uiso 1 1 calc R
H5B H 0.5860 0.6293 0.4551 0.072 Uiso 1 1 calc R
C13 C 0.5909(7) 0.9413(7) 0.6065(7) 0.0581(18) Uani 1 1 d .
H13A H 0.6719 0.9641 0.5740 0.087 Uiso 1 1 calc R
H13B H 0.5936 1.0010 0.6885 0.087 Uiso 1 1 calc R
H13C H 0.5039 0.9455 0.5643 0.087 Uiso 1 1 calc R
C3 C 0.8808(7) 0.7081(7) 0.4674(5) 0.0576(17) Uani 1 1 d .
H3A H 0.8704 0.6191 0.4574 0.069 Uiso 1 1 calc R
H3B H 0.9565 0.7156 0.4212 0.069 Uiso 1 1 calc R
C4 C 0.7418(9) 0.7344(8) 0.4171(6) 0.069(2) Uani 1 1 d .
H4A H 0.7547 0.8229 0.4258 0.083 Uiso 1 1 calc R
H4B H 0.7292 0.6778 0.3329 0.083 Uiso 1 1 calc R
N5 N 0.7765(8) 0.2380(8) 0.6601(7) 0.084(2) Uani 1 1 d .
C15 C 0.8494(8) 0.2667(7) 0.7436(8) 0.0624(19) Uani 1 1 d .
C16 C 0.9455(9) 0.3047(7) 0.8514(7) 0.071(2) Uani 1 1 d .
H16A H 0.9824 0.2290 0.8525 0.106 Uiso 1 1 calc R
H16B H 0.8939 0.3455 0.9190 0.106 Uiso 1 1 calc R
H16C H 1.0237 0.3645 0.8538 0.106 Uiso 1 1 calc R
Cl2 Cl 0.74802(16) 0.45291(18) 0.11683(16) 0.0580(5) Uani 1 1 d .
C17 C 0.5200(8) 0.7083(8) 0.1450(7) 0.072(2) Uani 1 1 d .
H17A H 0.4610 0.7231 0.2081 0.108 Uiso 1 1 calc R
H17B H 0.5709 0.6341 0.1320 0.108 Uiso 1 1 calc R
H17C H 0.4608 0.6924 0.0741 0.108 Uiso 1 1 calc R
N6 N 0.6996(9) 0.9115(9) 0.1976(8) 0.102(3) Uani 1 1 d .
C19 C 0.6220(9) 0.8217(9) 0.1767(6) 0.066(2) Uani 1 1 d .

loop_
_atom_site_aniso_label
_atom_site_aniso_U_11
_atom_site_aniso_U_22
_atom_site_aniso_U_33
_atom_site_aniso_U_23
_atom_site_aniso_U_13
_atom_site_aniso_U_12
Cr1 0.0291(4) 0.0329(5) 0.0330(5) 0.0148(4) 0.0015(3) 0.0014(3)
Cl1 0.0564(9) 0.0357(8) 0.0480(9) 0.0111(7) -0.0008(7) 0.0026(6)
O1 0.060(3) 0.041(2) 0.053(3) 0.011(2) -0.002(2) 0.011(2)
N1 0.031(2) 0.039(3) 0.038(3) 0.017(2) -0.0013(19) 0.0000(19)
N3 0.040(2) 0.044(3) 0.042(3) 0.019(2) -0.004(2) 0.005(2)
N4 0.037(2) 0.046(3) 0.049(3) 0.024(2) 0.008(2) 0.006(2)
N2 0.043(3) 0.048(3) 0.051(3) 0.027(3) 0.013(2) 0.006(2)
O2 0.106(4) 0.043(3) 0.105(5) 0.004(3) -0.026(4) 0.018(3)
C9 0.058(4) 0.058(4) 0.061(4) 0.042(4) 0.007(3) 0.011(3)
C8 0.043(3) 0.060(4) 0.066(4) 0.042(4) 0.009(3) 0.005(3)
C7 0.028(3) 0.065(4) 0.075(5) 0.039(4) -0.001(3) -0.008(3)
C10 0.041(3) 0.048(3) 0.052(4) 0.029(3) -0.002(3) 0.007(3)
C6 0.030(3) 0.062(4) 0.077(5) 0.034(4) -0.008(3) -0.001(3)
C2 0.036(3) 0.062(4) 0.068(4) 0.029(4) 0.013(3) 0.009(3)
C11 0.050(4) 0.050(4) 0.059(4) 0.020(3) -0.018(3) -0.001(3)
C1 0.035(3) 0.056(4) 0.063(4) 0.028(3) 0.008(3) 0.011(3)
C12 0.058(4) 0.061(4) 0.087(5) 0.045(4) 0.023(4) 0.000(3)
C14 0.056(4) 0.070(5) 0.061(4) 0.029(4) 0.028(3) 0.019(3)
C5 0.071(4) 0.067(5) 0.035(3) 0.018(3) -0.015(3) 0.010(4)
C13 0.056(4) 0.059(4) 0.075(5) 0.044(4) 0.004(3) 0.014(3)
C3 0.069(4) 0.068(5) 0.036(3) 0.021(3) 0.020(3) 0.014(4)
C4 0.093(6) 0.074(5) 0.041(4) 0.025(4) 0.007(4) 0.016(4)
N5 0.085(5) 0.085(5) 0.089(5) 0.046(5) 0.008(4) -0.006(4)
C15 0.061(4) 0.053(4) 0.078(6) 0.031(4) 0.024(4) 0.005(4)
C16 0.087(5) 0.055(4) 0.074(5) 0.030(4) 0.015(4) 0.004(4)
Cl2 0.0408(8) 0.0697(11) 0.0674(11) 0.0332(9) 0.0053(7) 0.0083(7)
C17 0.070(5) 0.091(6) 0.062(5) 0.039(5) 0.007(4) 0.018(5)
N6 0.092(6) 0.102(7) 0.091(6) 0.024(5) 0.007(5) 0.004(5)
C19 0.064(5) 0.086(6) 0.046(4) 0.025(4) 0.004(4) 0.021(5)

loop_
_atom_type_symbol
_atom_type_description
_atom_type_scat_dispersion_real
_atom_type_scat_dispersion_imag
_atom_type_scat_source
C C 0.0033 0.0016 'International Tables Vol C Tables 4.2.6.8 and 6.1.1.4'
H H 0.0000 0.0000 'International Tables Vol C Tables 4.2.6.8 and 6.1.1.4'
N N 0.0061 0.0033 'International Tables Vol C Tables 4.2.6.8 and 6.1.1.4'
O O 0.0106 0.0060 'International Tables Vol C Tables 4.2.6.8 and 6.1.1.4'
Cl Cl 0.1484 0.1585 'International Tables Vol C Tables 4.2.6.8 and 6.1.1.4'
Cr Cr 0.3209 0.6236 'International Tables Vol C Tables 4.2.6.8 and 6.1.1.4'

loop_
_geom_angle_atom_site_label_1
_geom_angle_atom_site_label_2
_geom_angle_atom_site_label_3
_geom_angle
O1 Cr1 N1 88.63(19)
O1 Cr1 N4 82.0(2)
N1 Cr1 N4 97.75(18)
O1 Cr1 N2 92.9(2)
N1 Cr1 N2 84.61(19)
N4 Cr1 N2 174.29(19)
O1 Cr1 N3 86.20(19)
N1 Cr1 N3 174.09(18)
N4 Cr1 N3 84.36(19)
N2 Cr1 N3 92.80(19)
O1 Cr1 Cl1 174.55(15)
N1 Cr1 Cl1 93.98(14)
N4 Cr1 Cl1 92.93(14)
N2 Cr1 Cl1 92.09(15)
N3 Cr1 Cl1 91.42(14)
O2 O1 Cr1 146.3(4)
C10 N1 C1 108.5(5)
C10 N1 C11 107.3(5)
C1 N1 C11 108.6(5)
C10 N1 Cr1 113.3(3)
C1 N1 Cr1 101.7(3)
C11 N1 Cr1 117.0(4)
C13 N3 C5 107.5(5)
C13 N3 C6 105.2(5)
C5 N3 C6 111.1(5)
C13 N3 Cr1 119.2(4)
C5 N3 Cr1 108.3(4)
C6 N3 Cr1 105.4(4)
C8 N4 C7 107.8(5)
C8 N4 C14 108.0(5)
C7 N4 C14 108.4(5)
C8 N4 Cr1 112.6(3)
C7 N4 Cr1 102.6(4)
C14 N4 Cr1 116.9(4)
C2 N2 C12 105.6(5)
C2 N2 C3 109.7(5)
C12 N2 C3 108.3(5)
C2 N2 Cr1 106.3(4)
C12 N2 Cr1 118.9(4)
C3 N2 Cr1 107.8(4)
C10 C9 C8 113.9(6)
C10 C9 H9A 108.8
C8 C9 H9A 108.8
C10 C9 H9B 108.8
C8 C9 H9B 108.8
H9A C9 H9B 107.7
N4 C8 C9 114.3(5)
N4 C8 H8A 108.7
C9 C8 H8A 108.7
N4 C8 H8B 108.7
C9 C8 H8B 108.7
H8A C8 H8B 107.6
C6 C7 N4 110.1(5)
C6 C7 H7A 109.6
N4 C7 H7A 109.6
C6 C7 H7B 109.6
N4 C7 H7B 109.6
H7A C7 H7B 108.2
N1 C10 C9 114.4(5)
N1 C10 H10A 108.6
C9 C10 H10A 108.6
N1 C10 H10B 108.6
C9 C10 H10B 108.6
H10A C10 H10B 107.6
C7 C6 N3 113.8(5)
C7 C6 H6A 108.8
N3 C6 H6A 108.8
C7 C6 H6B 108.8
N3 C6 H6B 108.8
H6A C6 H6B 107.7
C1 C2 N2 112.3(5)
C1 C2 H2A 109.2
N2 C2 H2A 109.2
C1 C2 H2B 109.2
N2 C2 H2B 109.2
H2A C2 H2B 107.9
N1 C11 H11A 109.5
N1 C11 H11B 109.5
H11A C11 H11B 109.5
N1 C11 H11C 109.5
H11A C11 H11C 109.5
H11B C11 H11C 109.5
C2 C1 N1 111.7(5)
C2 C1 H1A 109.3
N1 C1 H1A 109.3
C2 C1 H1B 109.3
N1 C1 H1B 109.3
H1A C1 H1B 107.9
N2 C12 H12A 109.5
N2 C12 H12B 109.5
H12A C12 H12B 109.5
N2 C12 H12C 109.5
H12A C12 H12C 109.5
H12B C12 H12C 109.5
N4 C14 H14A 109.5
N4 C14 H14B 109.5
H14A C14 H14B 109.5
N4 C14 H14C 109.5
H14A C14 H14C 109.5
H14B C14 H14C 109.5
N3 C5 C4 115.7(6)
N3 C5 H5A 108.4
C4 C5 H5A 108.4
N3 C5 H5B 108.4
C4 C5 H5B 108.4
H5A C5 H5B 107.4
N3 C13 H13A 109.5
N3 C13 H13B 109.5
H13A C13 H13B 109.5
N3 C13 H13C 109.5
H13A C13 H13C 109.5
H13B C13 H13C 109.5
N2 C3 C4 115.6(5)
N2 C3 H3A 108.4
C4 C3 H3A 108.4
N2 C3 H3B 108.4
C4 C3 H3B 108.4
H3A C3 H3B 107.4
C5 C4 C3 119.8(6)
C5 C4 H4A 107.4
C3 C4 H4A 107.4
C5 C4 H4B 107.4
C3 C4 H4B 107.4
H4A C4 H4B 106.9
N5 C15 C16 179.3(9)
C15 C16 H16A 109.5
C15 C16 H16B 109.5
H16A C16 H16B 109.5
C15 C16 H16C 109.5
H16A C16 H16C 109.5
H16B C16 H16C 109.5
C19 C17 H17A 109.5
C19 C17 H17B 109.5
H17A C17 H17B 109.5
C19 C17 H17C 109.5
H17A C17 H17C 109.5
H17B C17 H17C 109.5
N6 C19 C17 177.1(9)

loop_
_geom_bond_atom_site_label_1
_geom_bond_atom_site_label_2
_geom_bond_distance
Cr1 O1 1.876(4)
Cr1 N1 2.119(4)
Cr1 N4 2.150(5)
Cr1 N2 2.153(5)
Cr1 N3 2.163(5)
Cr1 Cl1 2.3166(19)
O1 O2 1.231(6)
N1 C10 1.498(7)
N1 C1 1.499(7)
N1 C11 1.501(8)
N3 C13 1.487(8)
N3 C5 1.509(8)
N3 C6 1.510(8)
N4 C8 1.494(8)
N4 C7 1.498(8)
N4 C14 1.500(8)
N2 C2 1.492(8)
N2 C12 1.500(8)
N2 C3 1.509(8)
C9 C10 1.514(8)
C9 C8 1.515(8)
C9 H9A 0.9700
C9 H9B 0.9700
C8 H8A 0.9700
C8 H8B 0.9700
C7 C6 1.494(9)
C7 H7A 0.9700
C7 H7B 0.9700
C10 H10A 0.9700
C10 H10B 0.9700
C6 H6A 0.9700
C6 H6B 0.9700
C2 C1 1.487(9)
C2 H2A 0.9700
C2 H2B 0.9700
C11 H11A 0.9600
C11 H11B 0.9600
C11 H11C 0.9600
C1 H1A 0.9700
C1 H1B 0.9700
C12 H12A 0.9600
C12 H12B 0.9600
C12 H12C 0.9600
C14 H14A 0.9600
C14 H14B 0.9600
C14 H14C 0.9600
C5 C4 1.517(10)
C5 H5A 0.9700
C5 H5B 0.9700
C13 H13A 0.9600
C13 H13B 0.9600
C13 H13C 0.9600
C3 C4 1.517(10)
C3 H3A 0.9700
C3 H3B 0.9700
C4 H4A 0.9700
C4 H4B 0.9700
N5 C15 1.122(10)
C15 C16 1.457(12)
C16 H16A 0.9600
C16 H16B 0.9600
C16 H16C 0.9600
C17 C19 1.450(12)
C17 H17A 0.9600
C17 H17B 0.9600
C17 H17C 0.9600
N6 C19 1.141(11)
